data_7713888
loop_
_publ_author_name
'Brouillet, Etienne Volcan'
'Brown, Scott'
'Kennedy, Alan'
'Rae, Annabel'
'Walton, Heather'
'Robertson, Stuart Duncan'

_publ_section_title
;
 Atom economic access to cationic magnesium complexes
;
_journal_name_full 'Dalton Transactions'
_journal_paper_doi 10.1039/D3DT02669H
_journal_year 2023
_chemical_formula_sum 'C40 H56 Mg N2 O'
_chemical_formula_weight 605.17
_space_group_crystal_system triclinic
_space_group_IT_number 2
_space_group_name_Hall '-P 1'
_space_group_name_H-M_alt 'P -1'
_atom_sites_solution_hydrogens geom
_audit_creation_method SHELXL-2018/3
_audit_update_record
;
2023-08-15 deposited with the CCDC.	2023-09-01 downloaded from the CCDC.
;
_cell_angle_alpha 97.717(2)
_cell_angle_beta 91.981(2)
_cell_angle_gamma 94.629(2)
_cell_formula_units_Z 2
_cell_length_a 9.2045(2)
_cell_length_b 12.8235(3)
_cell_length_c 15.2783(3)
_cell_measurement_reflns_used 25798
_cell_measurement_temperature 100(2)
_cell_measurement_theta_max 72.9160
_cell_measurement_theta_min 2.8970
_cell_volume 1779.31(7)
_computing_cell_refinement CrysalisPro
_computing_data_collection CrysalisPro
_computing_data_reduction CrysalisPro
_computing_publication_material 'SHELXL-2018 in WinGX'
_computing_structure_refinement 'SHELXL-2018/3 (Sheldrick, 2018)'
_computing_structure_solution SHELXT
_diffrn_ambient_temperature 100(2)
_diffrn_measured_fraction_theta_full 1.000
_diffrn_measured_fraction_theta_max 0.997
_diffrn_measurement_device_type 'Rigaku Synergy-i'
_diffrn_measurement_method 'omega scans'
_diffrn_radiation_type CuK\a
_diffrn_radiation_wavelength 1.54184
_diffrn_reflns_av_R_equivalents 0.0446
_diffrn_reflns_av_unetI/netI 0.0237
_diffrn_reflns_Laue_measured_fraction_full 1.000
_diffrn_reflns_Laue_measured_fraction_max 0.997
_diffrn_reflns_limit_h_max 9
_diffrn_reflns_limit_h_min -11
_diffrn_reflns_limit_k_max 15
_diffrn_reflns_limit_k_min -15
_diffrn_reflns_limit_l_max 18
_diffrn_reflns_limit_l_min -18
_diffrn_reflns_number 53061
_diffrn_reflns_point_group_measured_fraction_full 1.000
_diffrn_reflns_point_group_measured_fraction_max 0.997
_diffrn_reflns_theta_full 70.000
_diffrn_reflns_theta_max 73.233
_diffrn_reflns_theta_min 2.922
_diffrn_source 'microsource tube'
_exptl_absorpt_coefficient_mu 0.662
_exptl_absorpt_correction_T_max 1.00000
_exptl_absorpt_correction_T_min 0.40482
_exptl_absorpt_correction_type multi-scan
_exptl_absorpt_process_details
;
CrysAlisPro 1.171.42.51a (Rigaku Oxford Diffraction, 2022)
Empirical absorption correction using spherical harmonics,
implemented in SCALE3 ABSPACK scaling algorithm.
;
_exptl_crystal_colour colourless
_exptl_crystal_density_diffrn 1.130
_exptl_crystal_description fragment
_exptl_crystal_F_000 660
_exptl_crystal_size_max 0.2
_exptl_crystal_size_mid 0.1
_exptl_crystal_size_min 0.05
_refine_diff_density_max 0.407
_refine_diff_density_min -0.329
_refine_diff_density_rms 0.045
_refine_ls_extinction_method none
_refine_ls_goodness_of_fit_ref 1.079
_refine_ls_hydrogen_treatment constr
_refine_ls_matrix_type full
_refine_ls_number_parameters 408
_refine_ls_number_reflns 7114
_refine_ls_number_restraints 0
_refine_ls_restrained_S_all 1.079
_refine_ls_R_factor_all 0.0483
_refine_ls_R_factor_gt 0.0428
_refine_ls_shift/su_max 0.001
_refine_ls_shift/su_mean 0.000
_refine_ls_structure_factor_coef Fsqd
_refine_ls_weighting_details 'w=1/[\s^2^(Fo^2^)+(0.0558P)^2^+0.8628P] where P=(Fo^2^+2Fc^2^)/3'
_refine_ls_weighting_scheme calc
_refine_ls_wR_factor_gt 0.1149
_refine_ls_wR_factor_ref 0.1189
_reflns_Friedel_coverage 0.000
_reflns_number_gt 6302
_reflns_number_total 7114
_reflns_threshold_expression 'I > 2\s(I)'
_cod_data_source_file d3dt02669h2.cif
_cod_data_source_block nacnacMgtol
_cod_database_code 7713888
_shelx_shelxl_version_number 2018/3
_shelx_space_group_comment
;
The symmetry employed for this shelxl refinement is uniquely defined
by the following loop, which should always be used as a source of
symmetry information in preference to the above space-group names.
They are only intended as comments.
;

loop_
_space_group_symop_operation_xyz
'x, y, z'
'-x, -y, -z'

loop_
_atom_site_label
_atom_site_type_symbol
_atom_site_fract_x
_atom_site_fract_y
_atom_site_fract_z
_atom_site_U_iso_or_equiv
_atom_site_adp_type
_atom_site_occupancy
_atom_site_site_symmetry_order
_atom_site_calc_flag
_atom_site_refinement_flags_posn
_atom_site_refinement_flags_adp
_atom_site_refinement_flags_occupancy
_atom_site_disorder_assembly
_atom_site_disorder_group
Mg1 Mg 0.39171(5) 0.75967(3) 0.72095(3) 0.01737(12) Uani 1 1 d . . . . .
O1 O 0.57771(10) 0.72480(8) 0.65597(6) 0.0225(2) Uani 1 1 d . . . . .
N1 N 0.44939(12) 0.90809(9) 0.78855(8) 0.0188(2) Uani 1 1 d . . . . .
N2 N 0.41369(12) 0.68604(9) 0.83236(7) 0.0181(2) Uani 1 1 d . . . . .
C1 C 0.23316(15) 0.72841(11) 0.61347(9) 0.0210(3) Uani 1 1 d . . . . .
C2 C 0.20326(15) 0.62503(12) 0.57029(10) 0.0244(3) Uani 1 1 d . . . . .
H2 H 0.235940 0.568779 0.598274 0.029 Uiso 1 1 calc R U . . .
C3 C 0.12807(16) 0.60041(12) 0.48841(10) 0.0247(3) Uani 1 1 d . . . . .
H3 H 0.112633 0.528804 0.461895 0.030 Uiso 1 1 calc R U . . .
C4 C 0.07540(15) 0.67909(12) 0.44506(10) 0.0239(3) Uani 1 1 d . . . . .
C5 C 0.09894(16) 0.78263(12) 0.48703(10) 0.0247(3) Uani 1 1 d . . . . .
H5 H 0.061333 0.838060 0.460124 0.030 Uiso 1 1 calc R U . . .
C6 C 0.17713(16) 0.80608(11) 0.56819(10) 0.0237(3) Uani 1 1 d . . . . .
H6 H 0.193274 0.877888 0.594072 0.028 Uiso 1 1 calc R U . . .
C7 C -0.00465(17) 0.65152(14) 0.35581(10) 0.0302(3) Uani 1 1 d . . . . .
H7A H 0.020967 0.582510 0.327837 0.045 Uiso 1 1 calc R U . . .
H7B H 0.023297 0.705375 0.318248 0.045 Uiso 1 1 calc R U . . .
H7C H -0.110088 0.648800 0.363490 0.045 Uiso 1 1 calc R U . . .
C8 C 0.40548(15) 0.99757(10) 0.75013(9) 0.0195(3) Uani 1 1 d . . . . .
C9 C 0.26345(15) 1.02896(11) 0.76422(10) 0.0221(3) Uani 1 1 d . . . . .
C10 C 0.21257(16) 1.10466(12) 0.71634(10) 0.0257(3) Uani 1 1 d . . . . .
H10 H 0.116924 1.125709 0.725061 0.031 Uiso 1 1 calc R U . . .
C11 C 0.29799(17) 1.15006(12) 0.65629(11) 0.0278(3) Uani 1 1 d . . . . .
H11 H 0.260033 1.199558 0.622515 0.033 Uiso 1 1 calc R U . . .
C12 C 0.43928(17) 1.12246(12) 0.64608(10) 0.0262(3) Uani 1 1 d . . . . .
H12 H 0.499071 1.155365 0.606411 0.031 Uiso 1 1 calc R U . . .
C13 C 0.49582(15) 1.04748(11) 0.69268(9) 0.0217(3) Uani 1 1 d . . . . .
C14 C 0.65330(16) 1.02368(12) 0.67990(10) 0.0254(3) Uani 1 1 d . . . . .
H14 H 0.677578 0.971313 0.719932 0.030 Uiso 1 1 calc R U . . .
C15 C 0.67566(19) 0.97509(13) 0.58476(11) 0.0327(4) Uani 1 1 d . . . . .
H15A H 0.607547 0.912038 0.568949 0.049 Uiso 1 1 calc R U . . .
H15B H 0.776051 0.955456 0.579770 0.049 Uiso 1 1 calc R U . . .
H15C H 0.657690 1.026667 0.544618 0.049 Uiso 1 1 calc R U . . .
C16 C 0.75669(17) 1.12422(13) 0.70567(12) 0.0324(4) Uani 1 1 d . . . . .
H16A H 0.857957 1.106833 0.699876 0.049 Uiso 1 1 calc R U . . .
H16B H 0.742205 1.153638 0.767015 0.049 Uiso 1 1 calc R U . . .
H16C H 0.735815 1.176307 0.666535 0.049 Uiso 1 1 calc R U . . .
C17 C 0.11433(19) 1.07285(14) 0.89725(11) 0.0345(4) Uani 1 1 d . . . . .
H17A H 0.198518 1.120750 0.921893 0.052 Uiso 1 1 calc R U . . .
H17B H 0.065548 1.042393 0.945133 0.052 Uiso 1 1 calc R U . . .
H17C H 0.045880 1.112158 0.866877 0.052 Uiso 1 1 calc R U . . .
C18 C 0.16622(16) 0.98375(12) 0.83110(10) 0.0250(3) Uani 1 1 d . . . . .
H18 H 0.225006 0.938823 0.864774 0.030 Uiso 1 1 calc R U . . .
C19 C 0.03536(18) 0.91486(13) 0.78576(12) 0.0331(4) Uani 1 1 d . . . . .
H19A H -0.020615 0.956420 0.749492 0.050 Uiso 1 1 calc R U . . .
H19B H -0.026808 0.889328 0.830569 0.050 Uiso 1 1 calc R U . . .
H19C H 0.069264 0.854500 0.748036 0.050 Uiso 1 1 calc R U . . .
C20 C 0.33832(15) 0.58461(11) 0.83992(9) 0.0193(3) Uani 1 1 d . . . . .
C21 C 0.39951(15) 0.48980(11) 0.81058(9) 0.0215(3) Uani 1 1 d . . . . .
C22 C 0.32135(17) 0.39407(11) 0.81958(10) 0.0242(3) Uani 1 1 d . . . . .
H22 H 0.361742 0.329630 0.799833 0.029 Uiso 1 1 calc R U . . .
C23 C 0.18676(17) 0.39128(12) 0.85656(10) 0.0255(3) Uani 1 1 d . . . . .
H23 H 0.136516 0.325528 0.863759 0.031 Uiso 1 1 calc R U . . .
C24 C 0.12514(16) 0.48480(12) 0.88317(10) 0.0252(3) Uani 1 1 d . . . . .
H24 H 0.031482 0.482422 0.907449 0.030 Uiso 1 1 calc R U . . .
C25 C 0.19827(15) 0.58250(11) 0.87494(9) 0.0215(3) Uani 1 1 d . . . . .
C26 C 0.12792(16) 0.68429(12) 0.90450(11) 0.0268(3) Uani 1 1 d . . . . .
H26 H 0.164302 0.737907 0.866760 0.032 Uiso 1 1 calc R U . . .
C27 C 0.17151(19) 0.72815(14) 1.00045(13) 0.0390(4) Uani 1 1 d . . . . .
H27A H 0.141470 0.675659 1.038821 0.058 Uiso 1 1 calc R U . . .
H27B H 0.123463 0.792844 1.017416 0.058 Uiso 1 1 calc R U . . .
H27C H 0.277579 0.744119 1.006736 0.058 Uiso 1 1 calc R U . . .
C28 C -0.03888(18) 0.67039(14) 0.89235(13) 0.0360(4) Uani 1 1 d . . . . .
H28A H -0.066698 0.639031 0.831411 0.054 Uiso 1 1 calc R U . . .
H28B H -0.078123 0.739404 0.904583 0.054 Uiso 1 1 calc R U . . .
H28C H -0.078423 0.623869 0.933276 0.054 Uiso 1 1 calc R U . . .
C29 C 0.54613(17) 0.48657(11) 0.76718(10) 0.0258(3) Uani 1 1 d . . . . .
H29 H 0.588579 0.560941 0.767667 0.031 Uiso 1 1 calc R U . . .
C30 C 0.65454(18) 0.42840(14) 0.81692(13) 0.0363(4) Uani 1 1 d . . . . .
H30A H 0.665005 0.460448 0.878996 0.054 Uiso 1 1 calc R U . . .
H30B H 0.749544 0.433666 0.790050 0.054 Uiso 1 1 calc R U . . .
H30C H 0.618395 0.353892 0.813497 0.054 Uiso 1 1 calc R U . . .
C31 C 0.52491(19) 0.43471(13) 0.67073(11) 0.0334(4) Uani 1 1 d . . . . .
H31A H 0.483519 0.361530 0.668710 0.050 Uiso 1 1 calc R U . . .
H31B H 0.619320 0.435558 0.642964 0.050 Uiso 1 1 calc R U . . .
H31C H 0.458313 0.473870 0.638815 0.050 Uiso 1 1 calc R U . . .
C32 C 0.55247(16) 0.66881(12) 0.97086(10) 0.0258(3) Uani 1 1 d . . . . .
H32A H 0.468913 0.622284 0.984407 0.039 Uiso 1 1 calc R U . . .
H32B H 0.585198 0.718025 1.023877 0.039 Uiso 1 1 calc R U . . .
H32C H 0.632204 0.626233 0.951507 0.039 Uiso 1 1 calc R U . . .
C33 C 0.50773(14) 0.73053(11) 0.89777(9) 0.0195(3) Uani 1 1 d . . . . .
C34 C 0.57130(15) 0.83541(11) 0.90583(9) 0.0212(3) Uani 1 1 d . . . . .
H34 H 0.650441 0.851786 0.948344 0.025 Uiso 1 1 calc R U . . .
C35 C 0.53623(15) 0.91974(11) 0.86095(9) 0.0199(3) Uani 1 1 d . . . . .
C36 C 0.60200(17) 1.02827(12) 0.90155(10) 0.0271(3) Uani 1 1 d . . . . .
H36A H 0.694600 1.044594 0.874463 0.041 Uiso 1 1 calc R U . . .
H36B H 0.619452 1.029338 0.965318 0.041 Uiso 1 1 calc R U . . .
H36C H 0.534500 1.081107 0.891142 0.041 Uiso 1 1 calc R U . . .
C37 C 0.58172(16) 0.68000(12) 0.56295(9) 0.0243(3) Uani 1 1 d . . . . .
H37A H 0.535335 0.725213 0.524382 0.029 Uiso 1 1 calc R U . . .
H37B H 0.530223 0.608325 0.552276 0.029 Uiso 1 1 calc R U . . .
C38 C 0.74292(16) 0.67583(12) 0.54518(10) 0.0269(3) Uani 1 1 d . . . . .
H38A H 0.782671 0.740625 0.522591 0.032 Uiso 1 1 calc R U . . .
H38B H 0.759303 0.613566 0.502008 0.032 Uiso 1 1 calc R U . . .
C39 C 0.81205(16) 0.66744(12) 0.63614(10) 0.0253(3) Uani 1 1 d . . . . .
H39A H 0.799903 0.594157 0.650160 0.030 Uiso 1 1 calc R U . . .
H39B H 0.917096 0.692109 0.640227 0.030 Uiso 1 1 calc R U . . .
C40 C 0.72548(15) 0.74011(12) 0.69571(10) 0.0231(3) Uani 1 1 d . . . . .
H40A H 0.726953 0.721179 0.756440 0.028 Uiso 1 1 calc R U . . .
H40B H 0.765550 0.814484 0.698053 0.028 Uiso 1 1 calc R U . . .

loop_
_atom_site_aniso_label
_atom_site_aniso_U_11
_atom_site_aniso_U_22
_atom_site_aniso_U_33
_atom_site_aniso_U_23
_atom_site_aniso_U_13
_atom_site_aniso_U_12
Mg1 0.0137(2) 0.0185(2) 0.0204(2) 0.00405(17) 0.00320(16) 0.00122(16)
O1 0.0143(5) 0.0304(5) 0.0226(5) 0.0011(4) 0.0039(4) 0.0030(4)
N1 0.0152(5) 0.0185(5) 0.0233(6) 0.0044(4) 0.0047(4) 0.0017(4)
N2 0.0149(5) 0.0184(5) 0.0214(5) 0.0037(4) 0.0036(4) 0.0013(4)
C1 0.0129(6) 0.0278(7) 0.0229(7) 0.0048(5) 0.0051(5) 0.0013(5)
C2 0.0178(7) 0.0257(7) 0.0308(8) 0.0062(6) 0.0028(6) 0.0040(5)
C3 0.0176(7) 0.0245(7) 0.0308(8) -0.0014(6) 0.0044(6) 0.0018(5)
C4 0.0148(7) 0.0329(8) 0.0241(7) 0.0031(6) 0.0057(5) 0.0014(6)
C5 0.0191(7) 0.0291(7) 0.0276(7) 0.0093(6) 0.0038(6) 0.0019(6)
C6 0.0205(7) 0.0230(7) 0.0274(7) 0.0040(6) 0.0039(6) -0.0008(5)
C7 0.0238(8) 0.0393(9) 0.0268(8) 0.0026(6) 0.0016(6) 0.0019(6)
C8 0.0171(7) 0.0171(6) 0.0240(7) 0.0018(5) 0.0030(5) -0.0003(5)
C9 0.0180(7) 0.0206(7) 0.0278(7) 0.0041(5) 0.0034(5) 0.0007(5)
C10 0.0184(7) 0.0247(7) 0.0351(8) 0.0066(6) 0.0036(6) 0.0043(6)
C11 0.0279(8) 0.0241(7) 0.0334(8) 0.0102(6) 0.0017(6) 0.0036(6)
C12 0.0273(8) 0.0238(7) 0.0287(7) 0.0080(6) 0.0064(6) 0.0006(6)
C13 0.0200(7) 0.0195(6) 0.0255(7) 0.0030(5) 0.0049(5) 0.0003(5)
C14 0.0208(7) 0.0249(7) 0.0323(8) 0.0085(6) 0.0093(6) 0.0026(6)
C15 0.0342(9) 0.0305(8) 0.0358(9) 0.0080(7) 0.0147(7) 0.0063(7)
C16 0.0213(8) 0.0338(8) 0.0434(9) 0.0113(7) 0.0070(7) -0.0018(6)
C17 0.0322(9) 0.0388(9) 0.0328(8) 0.0034(7) 0.0089(7) 0.0034(7)
C18 0.0163(7) 0.0275(7) 0.0335(8) 0.0096(6) 0.0067(6) 0.0048(6)
C19 0.0264(8) 0.0323(8) 0.0405(9) 0.0068(7) 0.0070(7) -0.0033(6)
C20 0.0186(7) 0.0204(7) 0.0199(6) 0.0070(5) 0.0008(5) 0.0002(5)
C21 0.0204(7) 0.0228(7) 0.0222(7) 0.0059(5) 0.0021(5) 0.0025(5)
C22 0.0278(8) 0.0199(7) 0.0254(7) 0.0048(5) 0.0013(6) 0.0017(6)
C23 0.0261(8) 0.0230(7) 0.0278(7) 0.0085(6) 0.0002(6) -0.0035(6)
C24 0.0188(7) 0.0281(7) 0.0298(7) 0.0097(6) 0.0035(6) -0.0011(6)
C25 0.0193(7) 0.0240(7) 0.0226(7) 0.0073(5) 0.0022(5) 0.0020(5)
C26 0.0195(7) 0.0254(7) 0.0382(8) 0.0107(6) 0.0104(6) 0.0036(6)
C27 0.0266(8) 0.0342(9) 0.0531(11) -0.0081(8) 0.0079(7) 0.0049(7)
C28 0.0230(8) 0.0388(9) 0.0493(10) 0.0134(8) 0.0064(7) 0.0084(7)
C29 0.0240(7) 0.0206(7) 0.0341(8) 0.0051(6) 0.0087(6) 0.0032(6)
C30 0.0247(8) 0.0396(9) 0.0476(10) 0.0107(8) 0.0076(7) 0.0103(7)
C31 0.0366(9) 0.0306(8) 0.0340(8) 0.0048(7) 0.0142(7) 0.0031(7)
C32 0.0230(7) 0.0289(7) 0.0263(7) 0.0080(6) -0.0006(6) 0.0019(6)
C33 0.0145(6) 0.0239(7) 0.0212(6) 0.0047(5) 0.0046(5) 0.0037(5)
C34 0.0161(7) 0.0252(7) 0.0219(7) 0.0022(5) 0.0010(5) 0.0010(5)
C35 0.0145(6) 0.0216(7) 0.0229(7) 0.0002(5) 0.0064(5) 0.0001(5)
C36 0.0282(8) 0.0236(7) 0.0278(7) 0.0013(6) 0.0011(6) -0.0032(6)
C37 0.0220(7) 0.0284(7) 0.0224(7) 0.0016(6) 0.0051(5) 0.0024(6)
C38 0.0225(8) 0.0310(8) 0.0284(8) 0.0045(6) 0.0100(6) 0.0054(6)
C39 0.0167(7) 0.0284(7) 0.0313(8) 0.0037(6) 0.0063(6) 0.0041(6)
C40 0.0139(7) 0.0272(7) 0.0281(7) 0.0027(6) 0.0018(5) 0.0022(5)

loop_
_atom_type_symbol
_atom_type_description
_atom_type_scat_dispersion_real
_atom_type_scat_dispersion_imag
_atom_type_scat_source
Mg Mg 0.1719 0.1771 'International Tables Vol C Tables 4.2.6.8 and 6.1.1.4'
O O 0.0492 0.0322 'International Tables Vol C Tables 4.2.6.8 and 6.1.1.4'
N N 0.0311 0.0180 'International Tables Vol C Tables 4.2.6.8 and 6.1.1.4'
C C 0.0181 0.0091 'International Tables Vol C Tables 4.2.6.8 and 6.1.1.4'
H H 0.0000 0.0000 'International Tables Vol C Tables 4.2.6.8 and 6.1.1.4'

loop_
_geom_angle_atom_site_label_1
_geom_angle_atom_site_label_2
_geom_angle_atom_site_label_3
_geom_angle
_geom_angle_site_symmetry_1
_geom_angle_site_symmetry_3
_geom_angle_publ_flag
O1 Mg1 N1 102.79(5) . . ?
O1 Mg1 N2 102.23(5) . . ?
N1 Mg1 N2 93.57(5) . . ?
O1 Mg1 C1 100.38(5) . . ?
N1 Mg1 C1 123.66(5) . . ?
N2 Mg1 C1 130.05(5) . . ?
C40 O1 C37 109.52(10) . . ?
C40 O1 Mg1 125.28(8) . . ?
C37 O1 Mg1 125.19(8) . . ?
C35 N1 C8 121.55(11) . . ?
C35 N1 Mg1 120.08(9) . . ?
C8 N1 Mg1 118.06(9) . . ?
C33 N2 C20 118.44(11) . . ?
C33 N2 Mg1 118.90(9) . . ?
C20 N2 Mg1 122.53(9) . . ?
C2 C1 C6 114.21(13) . . ?
C2 C1 Mg1 119.57(10) . . ?
C6 C1 Mg1 124.69(11) . . ?
C3 C2 C1 123.41(13) . . ?
C3 C2 H2 118.3 . . ?
C1 C2 H2 118.3 . . ?
C4 C3 C2 120.91(14) . . ?
C4 C3 H3 119.5 . . ?
C2 C3 H3 119.5 . . ?
C3 C4 C5 117.46(13) . . ?
C3 C4 C7 120.43(14) . . ?
C5 C4 C7 122.11(14) . . ?
C4 C5 C6 120.84(14) . . ?
C4 C5 H5 119.6 . . ?
C6 C5 H5 119.6 . . ?
C5 C6 C1 123.12(14) . . ?
C5 C6 H6 118.4 . . ?
C1 C6 H6 118.4 . . ?
C4 C7 H7A 109.5 . . ?
C4 C7 H7B 109.5 . . ?
H7A C7 H7B 109.5 . . ?
C4 C7 H7C 109.5 . . ?
H7A C7 H7C 109.5 . . ?
H7B C7 H7C 109.5 . . ?
C13 C8 C9 119.94(13) . . ?
C13 C8 N1 121.16(12) . . ?
C9 C8 N1 118.63(12) . . ?
C10 C9 C8 118.71(13) . . ?
C10 C9 C18 119.36(13) . . ?
C8 C9 C18 121.93(13) . . ?
C11 C10 C9 121.61(14) . . ?
C11 C10 H10 119.2 . . ?
C9 C10 H10 119.2 . . ?
C12 C11 C10 119.20(14) . . ?
C12 C11 H11 120.4 . . ?
C10 C11 H11 120.4 . . ?
C11 C12 C13 121.47(14) . . ?
C11 C12 H12 119.3 . . ?
C13 C12 H12 119.3 . . ?
C12 C13 C8 118.90(13) . . ?
C12 C13 C14 118.38(13) . . ?
C8 C13 C14 122.72(13) . . ?
C13 C14 C15 111.41(13) . . ?
C13 C14 C16 110.51(12) . . ?
C15 C14 C16 110.50(13) . . ?
C13 C14 H14 108.1 . . ?
C15 C14 H14 108.1 . . ?
C16 C14 H14 108.1 . . ?
C14 C15 H15A 109.5 . . ?
C14 C15 H15B 109.5 . . ?
H15A C15 H15B 109.5 . . ?
C14 C15 H15C 109.5 . . ?
H15A C15 H15C 109.5 . . ?
H15B C15 H15C 109.5 . . ?
C14 C16 H16A 109.5 . . ?
C14 C16 H16B 109.5 . . ?
H16A C16 H16B 109.5 . . ?
C14 C16 H16C 109.5 . . ?
H16A C16 H16C 109.5 . . ?
H16B C16 H16C 109.5 . . ?
C18 C17 H17A 109.5 . . ?
C18 C17 H17B 109.5 . . ?
H17A C17 H17B 109.5 . . ?
C18 C17 H17C 109.5 . . ?
H17A C17 H17C 109.5 . . ?
H17B C17 H17C 109.5 . . ?
C19 C18 C9 111.52(13) . . ?
C19 C18 C17 109.98(13) . . ?
C9 C18 C17 110.69(12) . . ?
C19 C18 H18 108.2 . . ?
C9 C18 H18 108.2 . . ?
C17 C18 H18 108.2 . . ?
C18 C19 H19A 109.5 . . ?
C18 C19 H19B 109.5 . . ?
H19A C19 H19B 109.5 . . ?
C18 C19 H19C 109.5 . . ?
H19A C19 H19C 109.5 . . ?
H19B C19 H19C 109.5 . . ?
C21 C20 C25 120.32(13) . . ?
C21 C20 N2 121.37(12) . . ?
C25 C20 N2 118.27(12) . . ?
C22 C21 C20 118.76(13) . . ?
C22 C21 C29 118.32(13) . . ?
C20 C21 C29 122.90(13) . . ?
C23 C22 C21 121.31(14) . . ?
C23 C22 H22 119.3 . . ?
C21 C22 H22 119.3 . . ?
C22 C23 C24 119.72(13) . . ?
C22 C23 H23 120.1 . . ?
C24 C23 H23 120.1 . . ?
C23 C24 C25 121.17(14) . . ?
C23 C24 H24 119.4 . . ?
C25 C24 H24 119.4 . . ?
C24 C25 C20 118.65(13) . . ?
C24 C25 C26 120.16(13) . . ?
C20 C25 C26 121.19(12) . . ?
C25 C26 C27 111.67(13) . . ?
C25 C26 C28 112.46(13) . . ?
C27 C26 C28 109.57(13) . . ?
C25 C26 H26 107.6 . . ?
C27 C26 H26 107.6 . . ?
C28 C26 H26 107.6 . . ?
C26 C27 H27A 109.5 . . ?
C26 C27 H27B 109.5 . . ?
H27A C27 H27B 109.5 . . ?
C26 C27 H27C 109.5 . . ?
H27A C27 H27C 109.5 . . ?
H27B C27 H27C 109.5 . . ?
C26 C28 H28A 109.5 . . ?
C26 C28 H28B 109.5 . . ?
H28A C28 H28B 109.5 . . ?
C26 C28 H28C 109.5 . . ?
H28A C28 H28C 109.5 . . ?
H28B C28 H28C 109.5 . . ?
C21 C29 C31 110.27(13) . . ?
C21 C29 C30 112.21(12) . . ?
C31 C29 C30 109.93(13) . . ?
C21 C29 H29 108.1 . . ?
C31 C29 H29 108.1 . . ?
C30 C29 H29 108.1 . . ?
C29 C30 H30A 109.5 . . ?
C29 C30 H30B 109.5 . . ?
H30A C30 H30B 109.5 . . ?
C29 C30 H30C 109.5 . . ?
H30A C30 H30C 109.5 . . ?
H30B C30 H30C 109.5 . . ?
C29 C31 H31A 109.5 . . ?
C29 C31 H31B 109.5 . . ?
H31A C31 H31B 109.5 . . ?
C29 C31 H31C 109.5 . . ?
H31A C31 H31C 109.5 . . ?
H31B C31 H31C 109.5 . . ?
C33 C32 H32A 109.5 . . ?
C33 C32 H32B 109.5 . . ?
H32A C32 H32B 109.5 . . ?
C33 C32 H32C 109.5 . . ?
H32A C32 H32C 109.5 . . ?
H32B C32 H32C 109.5 . . ?
N2 C33 C34 124.35(12) . . ?
N2 C33 C32 120.59(12) . . ?
C34 C33 C32 115.06(12) . . ?
C35 C34 C33 130.34(13) . . ?
C35 C34 H34 114.8 . . ?
C33 C34 H34 114.8 . . ?
N1 C35 C34 123.69(13) . . ?
N1 C35 C36 120.55(13) . . ?
C34 C35 C36 115.75(13) . . ?
C35 C36 H36A 109.5 . . ?
C35 C36 H36B 109.5 . . ?
H36A C36 H36B 109.5 . . ?
C35 C36 H36C 109.5 . . ?
H36A C36 H36C 109.5 . . ?
H36B C36 H36C 109.5 . . ?
O1 C37 C38 105.18(11) . . ?
O1 C37 H37A 110.7 . . ?
C38 C37 H37A 110.7 . . ?
O1 C37 H37B 110.7 . . ?
C38 C37 H37B 110.7 . . ?
H37A C37 H37B 108.8 . . ?
C37 C38 C39 103.14(11) . . ?
C37 C38 H38A 111.1 . . ?
C39 C38 H38A 111.1 . . ?
C37 C38 H38B 111.1 . . ?
C39 C38 H38B 111.1 . . ?
H38A C38 H38B 109.1 . . ?
C40 C39 C38 101.52(11) . . ?
C40 C39 H39A 111.5 . . ?
C38 C39 H39A 111.5 . . ?
C40 C39 H39B 111.5 . . ?
C38 C39 H39B 111.5 . . ?
H39A C39 H39B 109.3 . . ?
O1 C40 C39 104.87(11) . . ?
O1 C40 H40A 110.8 . . ?
C39 C40 H40A 110.8 . . ?
O1 C40 H40B 110.8 . . ?
C39 C40 H40B 110.8 . . ?
H40A C40 H40B 108.8 . . ?

loop_
_geom_bond_atom_site_label_1
_geom_bond_atom_site_label_2
_geom_bond_distance
_geom_bond_site_symmetry_2
_geom_bond_publ_flag
Mg1 O1 2.0587(10) . ?
Mg1 N1 2.0596(12) . ?
Mg1 N2 2.0660(12) . ?
Mg1 C1 2.1331(15) . ?
O1 C40 1.4578(17) . ?
O1 C37 1.4626(17) . ?
N1 C35 1.3266(18) . ?
N1 C8 1.4366(17) . ?
N2 C33 1.3345(18) . ?
N2 C20 1.4445(17) . ?
C1 C2 1.401(2) . ?
C1 C6 1.407(2) . ?
C2 C3 1.394(2) . ?
C2 H2 0.9500 . ?
C3 C4 1.389(2) . ?
C3 H3 0.9500 . ?
C4 C5 1.391(2) . ?
C4 C7 1.512(2) . ?
C5 C6 1.396(2) . ?
C5 H5 0.9500 . ?
C6 H6 0.9500 . ?
C7 H7A 0.9800 . ?
C7 H7B 0.9800 . ?
C7 H7C 0.9800 . ?
C8 C13 1.4096(19) . ?
C8 C9 1.414(2) . ?
C9 C10 1.392(2) . ?
C9 C18 1.523(2) . ?
C10 C11 1.385(2) . ?
C10 H10 0.9500 . ?
C11 C12 1.384(2) . ?
C11 H11 0.9500 . ?
C12 C13 1.393(2) . ?
C12 H12 0.9500 . ?
C13 C14 1.519(2) . ?
C14 C15 1.530(2) . ?
C14 C16 1.537(2) . ?
C14 H14 1.0000 . ?
C15 H15A 0.9800 . ?
C15 H15B 0.9800 . ?
C15 H15C 0.9800 . ?
C16 H16A 0.9800 . ?
C16 H16B 0.9800 . ?
C16 H16C 0.9800 . ?
C17 C18 1.538(2) . ?
C17 H17A 0.9800 . ?
C17 H17B 0.9800 . ?
C17 H17C 0.9800 . ?
C18 C19 1.522(2) . ?
C18 H18 1.0000 . ?
C19 H19A 0.9800 . ?
C19 H19B 0.9800 . ?
C19 H19C 0.9800 . ?
C20 C21 1.406(2) . ?
C20 C25 1.412(2) . ?
C21 C22 1.398(2) . ?
C21 C29 1.525(2) . ?
C22 C23 1.379(2) . ?
C22 H22 0.9500 . ?
C23 C24 1.386(2) . ?
C23 H23 0.9500 . ?
C24 C25 1.397(2) . ?
C24 H24 0.9500 . ?
C25 C26 1.525(2) . ?
C26 C27 1.526(2) . ?
C26 C28 1.533(2) . ?
C26 H26 1.0000 . ?
C27 H27A 0.9800 . ?
C27 H27B 0.9800 . ?
C27 H27C 0.9800 . ?
C28 H28A 0.9800 . ?
C28 H28B 0.9800 . ?
C28 H28C 0.9800 . ?
C29 C31 1.532(2) . ?
C29 C30 1.533(2) . ?
C29 H29 1.0000 . ?
C30 H30A 0.9800 . ?
C30 H30B 0.9800 . ?
C30 H30C 0.9800 . ?
C31 H31A 0.9800 . ?
C31 H31B 0.9800 . ?
C31 H31C 0.9800 . ?
C32 C33 1.5170(19) . ?
C32 H32A 0.9800 . ?
C32 H32B 0.9800 . ?
C32 H32C 0.9800 . ?
C33 C34 1.411(2) . ?
C34 C35 1.409(2) . ?
C34 H34 0.9500 . ?
C35 C36 1.5148(19) . ?
C36 H36A 0.9800 . ?
C36 H36B 0.9800 . ?
C36 H36C 0.9800 . ?
C37 C38 1.522(2) . ?
C37 H37A 0.9900 . ?
C37 H37B 0.9900 . ?
C38 C39 1.529(2) . ?
C38 H38A 0.9900 . ?
C38 H38B 0.9900 . ?
C39 C40 1.5079(19) . ?
C39 H39A 0.9900 . ?
C39 H39B 0.9900 . ?
C40 H40A 0.9900 . ?
C40 H40B 0.9900 . ?

loop_
_geom_torsion_atom_site_label_1
_geom_torsion_atom_site_label_2
_geom_torsion_atom_site_label_3
_geom_torsion_atom_site_label_4
_geom_torsion
_geom_torsion_site_symmetry_1
_geom_torsion_site_symmetry_2
_geom_torsion_site_symmetry_3
_geom_torsion_site_symmetry_4
_geom_torsion_publ_flag
C6 C1 C2 C3 1.7(2) . . . . ?
Mg1 C1 C2 C3 -164.92(11) . . . . ?
C1 C2 C3 C4 -1.2(2) . . . . ?
C2 C3 C4 C5 -0.8(2) . . . . ?
C2 C3 C4 C7 179.35(13) . . . . ?
C3 C4 C5 C6 2.2(2) . . . . ?
C7 C4 C5 C6 -178.01(13) . . . . ?
C4 C5 C6 C1 -1.7(2) . . . . ?
C2 C1 C6 C5 -0.3(2) . . . . ?
Mg1 C1 C6 C5 165.53(11) . . . . ?
C35 N1 C8 C13 83.29(17) . . . . ?
Mg1 N1 C8 C13 -90.35(14) . . . . ?
C35 N1 C8 C9 -102.63(16) . . . . ?
Mg1 N1 C8 C9 83.73(14) . . . . ?
C13 C8 C9 C10 3.9(2) . . . . ?
N1 C8 C9 C10 -170.21(13) . . . . ?
C13 C8 C9 C18 -175.03(13) . . . . ?
N1 C8 C9 C18 10.8(2) . . . . ?
C8 C9 C10 C11 -0.6(2) . . . . ?
C18 C9 C10 C11 178.45(14) . . . . ?
C9 C10 C11 C12 -2.5(2) . . . . ?
C10 C11 C12 C13 2.2(2) . . . . ?
C11 C12 C13 C8 1.2(2) . . . . ?
C11 C12 C13 C14 -178.27(14) . . . . ?
C9 C8 C13 C12 -4.3(2) . . . . ?
N1 C8 C13 C12 169.74(13) . . . . ?
C9 C8 C13 C14 175.19(13) . . . . ?
N1 C8 C13 C14 -10.8(2) . . . . ?
C12 C13 C14 C15 -64.07(17) . . . . ?
C8 C13 C14 C15 116.48(15) . . . . ?
C12 C13 C14 C16 59.18(18) . . . . ?
C8 C13 C14 C16 -120.27(15) . . . . ?
C10 C9 C18 C19 68.94(18) . . . . ?
C8 C9 C18 C19 -112.09(16) . . . . ?
C10 C9 C18 C17 -53.85(19) . . . . ?
C8 C9 C18 C17 125.11(15) . . . . ?
C33 N2 C20 C21 -87.49(16) . . . . ?
Mg1 N2 C20 C21 88.34(14) . . . . ?
C33 N2 C20 C25 94.68(15) . . . . ?
Mg1 N2 C20 C25 -89.49(14) . . . . ?
C25 C20 C21 C22 -2.2(2) . . . . ?
N2 C20 C21 C22 -179.95(12) . . . . ?
C25 C20 C21 C29 176.30(13) . . . . ?
N2 C20 C21 C29 -1.5(2) . . . . ?
C20 C21 C22 C23 -0.1(2) . . . . ?
C29 C21 C22 C23 -178.67(13) . . . . ?
C21 C22 C23 C24 1.9(2) . . . . ?
C22 C23 C24 C25 -1.3(2) . . . . ?
C23 C24 C25 C20 -0.9(2) . . . . ?
C23 C24 C25 C26 179.84(14) . . . . ?
C21 C20 C25 C24 2.7(2) . . . . ?
N2 C20 C25 C24 -179.47(12) . . . . ?
C21 C20 C25 C26 -178.09(13) . . . . ?
N2 C20 C25 C26 -0.2(2) . . . . ?
C24 C25 C26 C27 91.82(17) . . . . ?
C20 C25 C26 C27 -87.40(17) . . . . ?
C24 C25 C26 C28 -31.8(2) . . . . ?
C20 C25 C26 C28 148.95(14) . . . . ?
C22 C21 C29 C31 63.76(17) . . . . ?
C20 C21 C29 C31 -114.72(15) . . . . ?
C22 C21 C29 C30 -59.15(18) . . . . ?
C20 C21 C29 C30 122.38(15) . . . . ?
C20 N2 C33 C34 -169.70(13) . . . . ?
Mg1 N2 C33 C34 14.31(18) . . . . ?
C20 N2 C33 C32 9.62(19) . . . . ?
Mg1 N2 C33 C32 -166.36(10) . . . . ?
N2 C33 C34 C35 12.3(2) . . . . ?
C32 C33 C34 C35 -167.11(14) . . . . ?
C8 N1 C35 C34 173.80(12) . . . . ?
Mg1 N1 C35 C34 -12.69(18) . . . . ?
C8 N1 C35 C36 -4.92(19) . . . . ?
Mg1 N1 C35 C36 168.60(10) . . . . ?
C33 C34 C35 N1 -13.3(2) . . . . ?
C33 C34 C35 C36 165.45(14) . . . . ?
C40 O1 C37 C38 -4.09(15) . . . . ?
Mg1 O1 C37 C38 176.38(9) . . . . ?
O1 C37 C38 C39 26.75(15) . . . . ?
C37 C38 C39 C40 -38.56(14) . . . . ?
C37 O1 C40 C39 -20.70(15) . . . . ?
Mg1 O1 C40 C39 158.83(9) . . . . ?
C38 C39 C40 O1 36.48(14) . . . . ?
